data_4513854
loop_
_publ_author_name
'Gorgas, Nikolaus'
'St\"oger, Berthold'
'Veiros, Luis F.'
'Kirchner, Karl'

_publ_section_title
;
 Highly Efficient and Selective Hydrogenation of Aldehydes: A Well-Defined
 Fe(II) Catalyst Exhibits Noble-Metal Activity.
;
_journal_issue 4
_journal_name_full 'ACS catalysis'
_journal_page_first 2664
_journal_page_last 2672
_journal_paper_doi 10.1021/acscatal.6b00436
_journal_volume 6
_journal_year 2016
_chemical_formula_sum 'C20 H39 Fe N3 O P2'
_chemical_formula_weight 455.3
_chemical_name_systematic ' ?'
_space_group_IT_number 14
_symmetry_cell_setting monoclinic
_symmetry_Int_Tables_number 14
_symmetry_space_group_name_Hall '-P 2ybc'
_symmetry_space_group_name_H-M 'P 1 21/c 1'
_audit_creation_method 'Jana2006 Version : 19/11/2014'
_cell_angle_alpha 90
_cell_angle_beta 113.3317(14)
_cell_angle_gamma 90
_cell_formula_units_Z 4
_cell_length_a 13.7848(7)
_cell_length_b 11.7982(5)
_cell_length_c 15.4447(8)
_cell_measurement_reflns_used 2.3
_cell_measurement_temperature 100
_cell_measurement_theta_max 9946
_cell_measurement_theta_min 34.9
_cell_volume 2306.5(2)
_diffrn_ambient_temperature 100
_diffrn_measured_fraction_theta_full 1
_diffrn_measured_fraction_theta_max 1
_diffrn_measurement_device 'four-circle diffractometer'
_diffrn_measurement_device_type 'Bruker KAPPA APEX II CCD'
_diffrn_measurement_method '\w- and \f-scans'
_diffrn_radiation_monochromator graphite
_diffrn_radiation_probe x-ray
_diffrn_radiation_source 'X-ray tube'
_diffrn_radiation_type 'Mo K\a'
_diffrn_radiation_wavelength 0.71073
_diffrn_reflns_av_R_equivalents 0.042
_diffrn_reflns_av_unetI/netI 0.0325
_diffrn_reflns_limit_h_max 22
_diffrn_reflns_limit_h_min -22
_diffrn_reflns_limit_k_max 19
_diffrn_reflns_limit_k_min -19
_diffrn_reflns_limit_l_max 23
_diffrn_reflns_limit_l_min -24
_diffrn_reflns_number 49546
_diffrn_reflns_theta_full 35.02
_diffrn_reflns_theta_max 35.02
_diffrn_reflns_theta_min 1.61
_exptl_absorpt_coefficient_mu 0.807
_exptl_absorpt_correction_T_max 0.94
_exptl_absorpt_correction_T_min 0.71
_exptl_absorpt_correction_type multi-scan
_exptl_absorpt_process_details SADABS
_exptl_crystal_colour 'translucent red'
_exptl_crystal_density_diffrn 1.3113
_exptl_crystal_description plate
_exptl_crystal_F_000 976
_exptl_crystal_size_max 0.44
_exptl_crystal_size_mid 0.40
_exptl_crystal_size_min 0.08
_refine_diff_density_max 0.65
_refine_diff_density_min -0.55
_refine_ls_extinction_method none
_refine_ls_goodness_of_fit_gt 1.90
_refine_ls_goodness_of_fit_ref 1.68
_refine_ls_hydrogen_treatment mixed
_refine_ls_number_constraints 155
_refine_ls_number_parameters 273
_refine_ls_number_reflns 10156
_refine_ls_number_restraints 3
_refine_ls_R_factor_all 0.0601
_refine_ls_R_factor_gt 0.0351
_refine_ls_shift/su_max 0.0217
_refine_ls_shift/su_mean 0.0005
_refine_ls_structure_factor_coef F
_refine_ls_weighting_details w=1/(\s^2^(F)+0.0001F^2^)
_refine_ls_weighting_scheme sigma
_refine_ls_wR_factor_gt 0.0390
_refine_ls_wR_factor_ref 0.0406
_reflns_number_gt 7395
_reflns_number_total 10156
_reflns_threshold_expression I>3\s(I)
_cod_data_source_file cs6b00436_si_002.cif
_cod_data_source_block Fe_PNP_CO_H2
_cod_depositor_comments
;
The following automatic conversions were performed:

'_diffrn_radiation_probe' value 'X-ray' changed to 'x-ray' according
to
/usr/data/users/saulius/crontab/automatic-downloads/rss-feeds/ACS/lib/dictionaries/cif_core.dic
dictionary named 'cif_core.dic' version 2.4.2 from 2011-04-26.

Automatic conversion script
Id: cif_fix_values 4268 2015-11-12 08:31:59Z antanas 

 Adding full bibliography for 4513853--4513854.cif.

 Adding full bibliography for 4513853--4513854.cif.
;
_cod_original_sg_symbol_Hall '-P 2ycb'
_cod_original_formula_sum 'C20 H39 Fe1 N3 O1 P2'
_cod_database_code 4513854

loop_
_space_group_symop_id
_space_group_symop_operation_xyz
1 x,y,z
2 -x,y+1/2,-z+1/2
3 -x,-y,-z
4 x,-y+1/2,z+1/2

loop_
_atom_site_label
_atom_site_type_symbol
_atom_site_fract_x
_atom_site_fract_y
_atom_site_fract_z
_atom_site_adp_type
_atom_site_U_iso_or_equiv
_atom_site_site_symmetry_multiplicity
_atom_site_occupancy
_atom_site_calc_flag
Fe1 Fe 0.728184(13) 0.988336(13) 0.237924(12) Uani 0.01589(5) 4 1 d
P1 P 0.65496(2) 1.13085(2) 0.27132(2) Uani 0.01760(10) 4 1 d
P2 P 0.83153(2) 0.88070(2) 0.20367(2) Uani 0.01308(8) 4 1 d
N1 N 0.86098(7) 1.05211(7) 0.33403(7) Uani 0.0145(3) 4 1 d
N2 N 0.75975(9) 1.19262(8) 0.36177(8) Uani 0.0230(4) 4 1 d
N3 N 0.95172(7) 0.91004(8) 0.29450(7) Uani 0.0161(3) 4 1 d
C1 C 0.85844(10) 1.14682(9) 0.38364(8) Uani 0.0176(4) 4 1 d
C2 C 0.95045(10) 1.19282(10) 0.45155(8) Uani 0.0221(4) 4 1 d
C3 C 1.04534(10) 1.13950(10) 0.46885(8) Uani 0.0218(4) 4 1 d
C4 C 1.04976(9) 1.04471(10) 0.41803(8) Uani 0.0188(4) 4 1 d
C5 C 0.95568(9) 1.00316(9) 0.35002(8) Uani 0.0146(3) 4 1 d
C6 C 0.60200(10) 1.24861(10) 0.18634(11) Uani 0.0289(5) 4 1 d
C7 C 0.69048(12) 1.31692(12) 0.17646(11) Uani 0.0371(6) 4 1 d
C8 C 0.52987(13) 1.20357(14) 0.08898(13) Uani 0.0482(6) 4 1 d
C9 C 0.55459(13) 1.11808(12) 0.32238(12) Uani 0.0383(7) 4 1 d
C10 C 0.59768(19) 1.0561(2) 0.41597(13) Uani 0.0731(11) 4 1 d
C11 C 0.45613(12) 1.05842(13) 0.25423(14) Uani 0.0432(7) 4 1 d
C12 C 0.85947(10) 0.90764(10) 0.09732(9) Uani 0.0210(4) 4 1 d
C13 C 0.92238(11) 1.01690(13) 0.10855(11) Uani 0.0359(5) 4 1 d
C14 C 0.75788(11) 0.91530(11) 0.00820(9) Uani 0.0288(5) 4 1 d
C15 C 0.82780(9) 0.72371(9) 0.20670(8) Uani 0.0169(4) 4 1 d
C16 C 0.83678(12) 0.68054(10) 0.30248(9) Uani 0.0279(5) 4 1 d
C17 C 0.72775(11) 0.67737(10) 0.12868(9) Uani 0.0257(4) 4 1 d
C18 C 0.74947(12) 1.29498(11) 0.41096(11) Uani 0.0347(6) 4 1 d
C19 C 1.05111(9) 0.85692(10) 0.30366(9) Uani 0.0216(4) 4 1 d
O1 O 0.53376(16) 0.89242(19) 0.11299(17) Uani 0.0341(8) 4 0.460(2) d
O1' O 0.64903(15) 0.81926(14) 0.33774(16) Uani 0.0359(8) 4 0.540(2) d
C20 C 0.6137(2) 0.9339(3) 0.1606(2) Uani 0.0201(9) 4 0.460(2) d
C20' C 0.68360(18) 0.88564(18) 0.30171(18) Uani 0.0203(8) 4 0.540(2) d
H1c2 H 0.947712 1.260109 0.485463 Uiso 0.0266 4 1 d
H1c3 H 1.109046 1.16858 0.516746 Uiso 0.0262 4 1 d
H1c4 H 1.115948 1.008322 0.429241 Uiso 0.0226 4 1 d
H1c6 H 0.562256 1.296623 0.210465 Uiso 0.0347 4 1 d
H1c7 H 0.728055 1.357615 0.233888 Uiso 0.0445 4 1 d
H2c7 H 0.738149 1.266648 0.163934 Uiso 0.0445 4 1 d
H3c7 H 0.661162 1.369655 0.125314 Uiso 0.0445 4 1 d
H1c8 H 0.569033 1.152745 0.066405 Uiso 0.0579 4 1 d
H2c8 H 0.47132 1.163924 0.093647 Uiso 0.0579 4 1 d
H3c8 H 0.504072 1.26583 0.045877 Uiso 0.0579 4 1 d
H1c9 H 0.53607 1.193577 0.333343 Uiso 0.046 4 1 d
H1c10 H 0.659213 1.094891 0.458807 Uiso 0.0877 4 1 d
H2c10 H 0.544838 1.054227 0.441862 Uiso 0.0877 4 1 d
H3c10 H 0.616279 0.980097 0.406551 Uiso 0.0877 4 1 d
H1c11 H 0.418015 1.108413 0.202953 Uiso 0.0519 4 1 d
H2c11 H 0.476266 0.991468 0.230114 Uiso 0.0519 4 1 d
H3c11 H 0.411971 1.037721 0.286619 Uiso 0.0519 4 1 d
H1c12 H 0.90023 0.844673 0.090901 Uiso 0.0252 4 1 d
H1c13 H 0.987616 1.01117 0.163011 Uiso 0.0431 4 1 d
H2c13 H 0.937104 1.028814 0.053464 Uiso 0.0431 4 1 d
H3c13 H 0.882029 1.079514 0.116249 Uiso 0.0431 4 1 d
H1c14 H 0.72214 0.843557 -0.003166 Uiso 0.0345 4 1 d
H2c14 H 0.712803 0.972642 0.016352 Uiso 0.0345 4 1 d
H3c14 H 0.774913 0.934523 -0.044541 Uiso 0.0345 4 1 d
H1c15 H 0.887793 0.696588 0.196023 Uiso 0.0203 4 1 d
H1c16 H 0.903308 0.703713 0.350017 Uiso 0.0334 4 1 d
H2c16 H 0.780278 0.711389 0.316629 Uiso 0.0334 4 1 d
H3c16 H 0.832401 0.599312 0.301174 Uiso 0.0334 4 1 d
H1c17 H 0.728654 0.694994 0.068326 Uiso 0.0309 4 1 d
H2c17 H 0.724945 0.596654 0.135207 Uiso 0.0309 4 1 d
H3c17 H 0.666816 0.711356 0.13352 Uiso 0.0309 4 1 d
H1c18 H 0.677352 1.320161 0.384726 Uiso 0.0417 4 1 d
H2c18 H 0.770175 1.27854 0.476739 Uiso 0.0417 4 1 d
H3c18 H 0.79413 1.353405 0.40368 Uiso 0.0417 4 1 d
H1c19 H 1.037172 0.798865 0.256707 Uiso 0.026 4 1 d
H2c19 H 1.096892 0.913071 0.295028 Uiso 0.026 4 1 d
H3c19 H 1.084537 0.823946 0.365259 Uiso 0.026 4 1 d
H1 H 0.7360(12) 1.0670(10) 0.1680(8) Uiso 0.037(4) 4 1 d
H2 H 0.716(3) 0.916(3) 0.310(2) Uiso 0.037(4) 4 0.460(2) d
H2' H 0.6323(17) 0.953(3) 0.1591(18) Uiso 0.037(4) 4 0.540(2) d

loop_
_atom_site_aniso_label
_atom_site_aniso_type_symbol
_atom_site_aniso_U_11
_atom_site_aniso_U_22
_atom_site_aniso_U_33
_atom_site_aniso_U_12
_atom_site_aniso_U_13
_atom_site_aniso_U_23
Fe1 Fe 0.01156(7) 0.01505(7) 0.01767(8) 0.00253(6) 0.00216(6) -0.00464(6)
P1 P 0.01758(14) 0.01148(12) 0.02677(16) 0.00185(10) 0.01201(12) 0.00066(10)
P2 P 0.01185(12) 0.01155(11) 0.01554(13) 0.00044(9) 0.00509(10) -0.00064(9)
N1 N 0.0157(4) 0.0114(4) 0.0141(4) 0.0002(3) 0.0034(3) 0.0002(3)
N2 N 0.0283(6) 0.0135(4) 0.0263(5) 0.0018(4) 0.0098(4) -0.0069(4)
N3 N 0.0103(4) 0.0156(4) 0.0199(5) 0.0016(3) 0.0035(3) -0.0007(3)
C1 C 0.0239(6) 0.0121(4) 0.0157(5) -0.0023(4) 0.0066(4) 0.0000(4)
C2 C 0.0309(7) 0.0165(5) 0.0171(5) -0.0095(5) 0.0076(5) -0.0032(4)
C3 C 0.0230(6) 0.0245(6) 0.0145(5) -0.0125(5) 0.0037(4) 0.0009(4)
C4 C 0.0150(5) 0.0214(5) 0.0173(5) -0.0056(4) 0.0035(4) 0.0047(4)
C5 C 0.0140(5) 0.0139(5) 0.0139(5) -0.0016(4) 0.0034(4) 0.0034(3)
C6 C 0.0165(6) 0.0179(5) 0.0491(8) 0.0043(4) 0.0096(6) 0.0114(5)
C7 C 0.0295(7) 0.0287(7) 0.0464(9) -0.0069(6) 0.0080(7) 0.0146(6)
C8 C 0.0252(8) 0.0426(9) 0.0572(11) -0.0046(7) -0.0048(7) 0.0226(8)
C9 C 0.0505(10) 0.0208(6) 0.0671(11) -0.0063(6) 0.0481(9) -0.0107(6)
C10 C 0.0921(17) 0.1053(19) 0.0405(11) -0.0534(15) 0.0461(12) -0.0196(11)
C11 C 0.0274(7) 0.0366(8) 0.0786(13) 0.0044(6) 0.0347(8) 0.0164(8)
C12 C 0.0239(6) 0.0199(5) 0.0235(6) 0.0040(4) 0.0140(5) 0.0038(4)
C13 C 0.0248(7) 0.0444(8) 0.0325(8) -0.0111(6) 0.0050(6) 0.0180(6)
C14 C 0.0399(8) 0.0256(6) 0.0179(6) -0.0072(6) 0.0084(5) -0.0010(5)
C15 C 0.0173(5) 0.0125(4) 0.0231(6) 0.0011(4) 0.0105(4) -0.0005(4)
C16 C 0.0361(8) 0.0185(5) 0.0267(6) -0.0023(5) 0.0100(6) 0.0048(5)
C17 C 0.0289(7) 0.0173(5) 0.0280(6) -0.0069(5) 0.0082(5) -0.0026(5)
C18 C 0.0411(9) 0.0207(6) 0.0429(9) 0.0011(6) 0.0172(7) -0.0142(6)
C19 C 0.0129(5) 0.0230(6) 0.0283(6) 0.0040(4) 0.0074(4) 0.0025(5)
O1 O 0.0174(10) 0.0370(12) 0.0435(14) -0.0056(9) 0.0074(9) -0.0205(10)
O1' O 0.0324(11) 0.0182(8) 0.0700(15) 0.0026(7) 0.0340(10) 0.0072(8)
C20 C 0.0145(12) 0.0213(13) 0.0242(13) -0.0011(9) 0.0072(10) -0.0083(10)
C20' C 0.0156(10) 0.0123(9) 0.0384(13) 0.0019(7) 0.0164(9) -0.0014(8)

loop_
_atom_type_symbol
_atom_type_scat_dispersion_real
_atom_type_scat_dispersion_imag
_atom_type_scat_source
C 0.0033 0.0016 'International Tables Vol C tables 4.2.6.8 and 6.1.1.1'
H 0.0000 0.0000 'International Tables Vol C tables 4.2.6.8 and 6.1.1.1'
Fe 0.3463 0.8444 'International Tables Vol C tables 4.2.6.8 and 6.1.1.1'
N 0.0061 0.0033 'International Tables Vol C tables 4.2.6.8 and 6.1.1.1'
O 0.0106 0.0060 'International Tables Vol C tables 4.2.6.8 and 6.1.1.1'
P 0.1023 0.0942 'International Tables Vol C tables 4.2.6.8 and 6.1.1.1'

loop_
_geom_angle_atom_site_label_1
_geom_angle_atom_site_label_2
_geom_angle_atom_site_label_3
_geom_angle
P1 Fe1 P2 164.093(15)
P1 Fe1 N1 84.55(3)
P1 Fe1 C20 94.12(11)
P1 Fe1 C20' 95.79(8)
P1 Fe1 H1 81.8(6)
P1 Fe1 H2 93.9(15)
P1 Fe1 H2' 94.1(13)
P2 Fe1 N1 84.40(3)
P2 Fe1 C20 97.35(12)
P2 Fe1 C20' 98.09(8)
P2 Fe1 H1 86.7(6)
P2 Fe1 H2 97.6(15)
P2 Fe1 H2' 95.4(13)
N1 Fe1 C20 177.34(13)
N1 Fe1 C20' 104.86(7)
N1 Fe1 H1 89.7(5)
N1 Fe1 H2 90.2(12)
N1 Fe1 H2' 172.5(13)
C20 Fe1 C20' 72.95(13)
C20 Fe1 H1 92.4(5)
C20 Fe1 H2 87.6(12)
C20 Fe1 H2' 9.6(13)
C20' Fe1 H1 165.0(5)
C20' Fe1 H2 14.7(12)
C20' Fe1 H2' 82.6(13)
H1 Fe1 H2 175.7(16)
H1 Fe1 H2' 82.8(14)
H2 Fe1 H2' 97.2(18)
Fe1 P1 N2 101.83(4)
Fe1 P1 C6 120.87(6)
Fe1 P1 C9 123.08(5)
N2 P1 C6 103.05(5)
N2 P1 C9 102.54(7)
C6 P1 C9 102.23(7)
Fe1 P2 N3 101.52(4)
Fe1 P2 C12 120.80(4)
Fe1 P2 C15 124.22(5)
N3 P2 C12 102.45(5)
N3 P2 C15 101.93(4)
C12 P2 C15 102.17(6)
Fe1 N1 C1 120.52(8)
Fe1 N1 C5 120.56(7)
C1 N1 C5 118.91(9)
P1 N2 C1 117.56(8)
P1 N2 C18 123.19(9)
C1 N2 C18 119.10(10)
P2 N3 C5 116.89(7)
P2 N3 C19 123.56(8)
C5 N3 C19 118.41(8)
N1 C1 N2 115.28(9)
N1 C1 C2 121.53(11)
N2 C1 C2 123.20(11)
C1 C2 C3 118.56(11)
C1 C2 H1c2 120.72
C3 C2 H1c2 120.72
C2 C3 C4 120.75(10)
C2 C3 H1c3 119.63
C4 C3 H1c3 119.63
C3 C4 C5 118.37(11)
C3 C4 H1c4 120.81
C5 C4 H1c4 120.81
N1 C5 N3 115.25(8)
N1 C5 C4 121.84(10)
N3 C5 C4 122.91(11)
P1 C6 C7 111.26(9)
P1 C6 C8 110.85(9)
P1 C6 H1c6 107.04
C7 C6 C8 108.67(15)
C7 C6 H1c6 109.29
C8 C6 H1c6 109.71
C6 C7 H1c7 109.47
C6 C7 H2c7 109.47
C6 C7 H3c7 109.47
H1c7 C7 H2c7 109.47
H1c7 C7 H3c7 109.47
H2c7 C7 H3c7 109.47
C6 C8 H1c8 109.47
C6 C8 H2c8 109.47
C6 C8 H3c8 109.47
H1c8 C8 H2c8 109.47
H1c8 C8 H3c8 109.47
H2c8 C8 H3c8 109.47
P1 C9 C10 111.66(14)
P1 C9 C11 110.84(14)
P1 C9 H1c9 107.2
C10 C9 C11 110.01(15)
C10 C9 H1c9 108.07
C11 C9 H1c9 108.95
C9 C10 H1c10 109.47
C9 C10 H2c10 109.47
C9 C10 H3c10 109.47
H1c10 C10 H2c10 109.47
H1c10 C10 H3c10 109.47
H2c10 C10 H3c10 109.47
C9 C11 H1c11 109.47
C9 C11 H2c11 109.47
C9 C11 H3c11 109.47
H1c11 C11 H2c11 109.47
H1c11 C11 H3c11 109.47
H2c11 C11 H3c11 109.47
P2 C12 C13 110.61(10)
P2 C12 C14 111.69(11)
P2 C12 H1c12 107.09
C13 C12 C14 109.23(10)
C13 C12 H1c12 109.65
C14 C12 H1c12 108.52
C12 C13 H1c13 109.47
C12 C13 H2c13 109.47
C12 C13 H3c13 109.47
H1c13 C13 H2c13 109.47
H1c13 C13 H3c13 109.47
H2c13 C13 H3c13 109.47
C12 C14 H1c14 109.47
C12 C14 H2c14 109.47
C12 C14 H3c14 109.47
H1c14 C14 H2c14 109.47
H1c14 C14 H3c14 109.47
H2c14 C14 H3c14 109.47
P2 C15 C16 111.49(8)
P2 C15 C17 111.27(7)
P2 C15 H1c15 107.11
C16 C15 C17 110.31(11)
C16 C15 H1c15 108.14
C17 C15 H1c15 108.37
C15 C16 H1c16 109.47
C15 C16 H2c16 109.47
C15 C16 H3c16 109.47
H1c16 C16 H2c16 109.47
H1c16 C16 H3c16 109.47
H2c16 C16 H3c16 109.47
C15 C17 H1c17 109.47
C15 C17 H2c17 109.47
C15 C17 H3c17 109.47
H1c17 C17 H2c17 109.47
H1c17 C17 H3c17 109.47
H2c17 C17 H3c17 109.47
N2 C18 H1c18 109.47
N2 C18 H2c18 109.47
N2 C18 H3c18 109.47
H1c18 C18 H2c18 109.47
H1c18 C18 H3c18 109.47
H2c18 C18 H3c18 109.47
N3 C19 H1c19 109.47
N3 C19 H2c19 109.47
N3 C19 H3c19 109.47
H1c19 C19 H2c19 109.47
H1c19 C19 H3c19 109.47
H2c19 C19 H3c19 109.47
Fe1 C20 O1 174.8(3)
Fe1 C20 H2' 45(4)
O1 C20 H2' 140(4)
Fe1 C20' O1' 175.72(18)
Fe1 C20' H2 43(3)
O1' C20' H2 142(3)
Fe1 H2 C20' 123(3)
Fe1 H2' C20 125(5)

loop_
_geom_bond_atom_site_label_1
_geom_bond_atom_site_label_2
_geom_bond_distance
Fe1 P1 2.1270(4)
Fe1 P2 2.1258(4)
Fe1 N1 1.9920(8)
Fe1 C20 1.683(3)
Fe1 C20' 1.815(3)
Fe1 H1 1.460(14)
Fe1 H2 1.46(4)
Fe1 H2' 1.46(2)
P1 N2 1.7237(10)
P1 C6 1.8512(13)
P1 C9 1.850(2)
P2 N3 1.7296(9)
P2 C12 1.8570(15)
P2 C15 1.8541(11)
N1 C1 1.3632(15)
N1 C5 1.3577(15)
N2 C1 1.3758(17)
N2 C18 1.4632(19)
N3 C5 1.3814(15)
N3 C19 1.4616(16)
C1 C2 1.3963(15)
C2 C3 1.3788(19)
C2 H1c2 0.96
C3 C4 1.3814(18)
C3 H1c3 0.96
C4 C5 1.3952(14)
C4 H1c4 0.96
C6 C7 1.519(2)
C6 C8 1.532(2)
C6 H1c6 0.96
C7 H1c7 0.96
C7 H2c7 0.96
C7 H3c7 0.96
C8 H1c8 0.96
C8 H2c8 0.96
C8 H3c8 0.96
C9 C10 1.515(3)
C9 C11 1.521(2)
C9 H1c9 0.96
C10 H1c10 0.96
C10 H2c10 0.96
C10 H3c10 0.96
C11 H1c11 0.96
C11 H2c11 0.96
C11 H3c11 0.96
C12 C13 1.525(2)
C12 C14 1.5287(16)
C12 H1c12 0.96
C13 H1c13 0.96
C13 H2c13 0.96
C13 H3c13 0.96
C14 H1c14 0.96
C14 H2c14 0.96
C14 H3c14 0.96
C15 C16 1.522(2)
C15 C17 1.5285(15)
C15 H1c15 0.96
C16 H1c16 0.96
C16 H2c16 0.96
C16 H3c16 0.96
C17 H1c17 0.96
C17 H2c17 0.96
C17 H3c17 0.96
C18 H1c18 0.96
C18 H2c18 0.96
C18 H3c18 0.96
C19 H1c19 0.96
C19 H2c19 0.96
C19 H3c19 0.96
O1 C20 1.164(3)
O1' C20' 1.166(4)
C20 H2' 0.35(3)
C20' H2 0.55(4)

loop_
_restr_distance_atom_site_label_1
_restr_distance_atom_site_label_2
_restr_distance_target
_restr_distance_target_weight_param
Fe1 H1 1.46 0.001
Fe1 H2 1.46 0.001
Fe1 H2' 1.46 0.001
